data_2210820
loop_
_publ_author_name
'Wen, Hui-Liang'
'Chen, Yun-Hua'
'Hu, Hai-Wei'
'Zhou, Xiao-Ying'
'Liu, Chong-Bo'

_publ_section_title
;Methyl
 3-[3-<i>tert</i>-butyl-5-(6-chloro-1-oxybenzotriazol-2-yl)-4-hydroxyphenyl]propionate
;
_journal_coeditor_code WW2032
_journal_issue 10
_journal_name_full 'Acta Crystallographica Section E'
_journal_page_first o4702
_journal_page_last o4703
_journal_paper_doi 10.1107/S1600536806038578
_journal_volume 62
_journal_year 2006
_chemical_formula_iupac 'C20 H22 Cl1 N3 O4'
_chemical_formula_moiety 'C20 H22 Cl1 N3 O4'
_chemical_formula_sum 'C20 H22 Cl N3 O4'
_chemical_formula_weight 403.86
_chemical_name_systematic
;Methyl
3-[3-tert-butyl-5-(6-chloro-1-oxybenzotriazol-2-yl)-4-hydroxyphenyl]propionate
;
_space_group_IT_number 14
_symmetry_cell_setting monoclinic
_symmetry_space_group_name_Hall '-P 2yn'
_symmetry_space_group_name_H-M 'P 1 21/n 1'
_atom_sites_solution_hydrogens geom
_atom_sites_solution_primary direct
_atom_sites_solution_secondary difmap
_audit_creation_method SHELXL97
_cell_angle_alpha 90.00
_cell_angle_beta 90.00(5)
_cell_angle_gamma 90.00
_cell_formula_units_Z 4
_cell_length_a 8.438(6)
_cell_length_b 9.798(7)
_cell_length_c 24.375(15)
_cell_measurement_reflns_used 2655
_cell_measurement_temperature 294(2)
_cell_measurement_theta_max 24.30
_cell_measurement_theta_min 2.24
_cell_volume 2015(2)
_computing_cell_refinement <i>SMART</i>
_computing_data_collection '<i>SMART</i> (Bruker, 1998)'
_computing_data_reduction 'SAINT (Bruker, 1998)'
_computing_molecular_graphics 'SHELXTL (Bruker, 1998)'
_computing_publication_material SHELXTL
_computing_structure_refinement 'SHELXL97 (Sheldrick, 1997)'
_computing_structure_solution 'SHELXS97 (Sheldrick, 1997)'
_diffrn_ambient_temperature 294(2)
_diffrn_measured_fraction_theta_full 1.000
_diffrn_measured_fraction_theta_max 1.000
_diffrn_measurement_device_type 'Bruker SMART CCD area-detector'
_diffrn_measurement_method '\f and \w'
_diffrn_radiation_monochromator graphite
_diffrn_radiation_source 'fine-focus sealed tube'
_diffrn_radiation_type MoK\a
_diffrn_radiation_wavelength 0.71073
_diffrn_reflns_av_R_equivalents 0.0502
_diffrn_reflns_av_sigmaI/netI 0.0550
_diffrn_reflns_limit_h_max 7
_diffrn_reflns_limit_h_min -10
_diffrn_reflns_limit_k_max 11
_diffrn_reflns_limit_k_min -11
_diffrn_reflns_limit_l_max 28
_diffrn_reflns_limit_l_min -26
_diffrn_reflns_number 10090
_diffrn_reflns_theta_full 25.01
_diffrn_reflns_theta_max 25.01
_diffrn_reflns_theta_min 1.67
_diffrn_standards_number 0
_exptl_absorpt_coefficient_mu 0.221
_exptl_absorpt_correction_T_max 1.000000
_exptl_absorpt_correction_T_min 0.640329
_exptl_absorpt_correction_type multi-scan
_exptl_absorpt_process_details '(SADABS; Sheldrick, 1996)'
_exptl_crystal_colour yellow
_exptl_crystal_density_diffrn 1.334
_exptl_crystal_density_method 'not measured'
_exptl_crystal_description block
_exptl_crystal_F_000 848
_exptl_crystal_size_max 0.26
_exptl_crystal_size_mid 0.18
_exptl_crystal_size_min 0.14
_refine_diff_density_max 0.290
_refine_diff_density_min -0.259
_refine_ls_extinction_coef 0.0212(17)
_refine_ls_extinction_expression Fc^*^=kFc[1+0.001xFc^2^\l^3^/sin(2\q)]^-1/4^
_refine_ls_extinction_method SHELXL97
_refine_ls_goodness_of_fit_ref 0.990
_refine_ls_hydrogen_treatment constr
_refine_ls_matrix_type full
_refine_ls_number_parameters 259
_refine_ls_number_reflns 3567
_refine_ls_number_restraints 0
_refine_ls_restrained_S_all 0.990
_refine_ls_R_factor_all 0.0892
_refine_ls_R_factor_gt 0.0451
_refine_ls_shift/su_max 0.030
_refine_ls_shift/su_mean 0.002
_refine_ls_structure_factor_coef Fsqd
_refine_ls_weighting_details 'calc w=1/[\s^2^(Fo^2^)+(0.0608P)^2^+0.5063P] where P=(Fo^2^+2Fc^2^)/3'
_refine_ls_weighting_scheme calc
_refine_ls_wR_factor_gt 0.1038
_refine_ls_wR_factor_ref 0.1290
_reflns_number_gt 2157
_reflns_number_total 3567
_reflns_threshold_expression I>2\s(I)
_cod_data_source_file ww2032.cif
_cod_data_source_block I
_cod_original_sg_symbol_H-M 'P 21/n'
_cod_original_formula_sum 'C20 H22 Cl1 N3 O4'
_cod_database_code 2210820
_cod_database_fobs_code 2210820

loop_
_symmetry_equiv_pos_as_xyz
'x, y, z'
'-x+1/2, y+1/2, -z+1/2'
'-x, -y, -z'
'x-1/2, -y-1/2, z-1/2'

loop_
_atom_site_type_symbol
_atom_site_label
_atom_site_fract_x
_atom_site_fract_y
_atom_site_fract_z
_atom_site_U_iso_or_equiv
_atom_site_adp_type
_atom_site_calc_flag
_atom_site_refinement_flags
_atom_site_occupancy
Cl Cl1 0.10306(11) 0.78330(9) 1.15331(3) 0.0773(3) Uani d . 1
O O1 0.4173(2) 0.60181(19) 0.95762(7) 0.0562(5) Uani d . 1
O O2 0.3486(3) 0.51621(19) 0.86138(7) 0.0575(6) Uani d . 1
H H2 0.3626 0.5597 0.8897 0.086 Uiso calc R 1
O O3 0.7371(2) 0.00855(18) 0.96059(7) 0.0507(5) Uani d . 1
O O4 0.8943(2) -0.0936(2) 0.89913(7) 0.0551(5) Uani d . 1
N N1 0.3167(3) 0.5238(2) 0.98298(8) 0.0437(6) Uani d . 1
N N2 0.1773(2) 0.3326(2) 0.99971(8) 0.0451(6) Uani d . 1
N N3 0.2807(2) 0.3944(2) 0.96644(8) 0.0417(5) Uani d . 1
C C1 0.2311(3) 0.5474(3) 1.02919(10) 0.0420(6) Uani d . 1
C C2 0.2232(3) 0.6638(3) 1.06303(11) 0.0502(7) Uani d . 1
H H2A 0.2801 0.7432 1.0560 0.060 Uiso calc R 1
C C3 0.1244(3) 0.6496(3) 1.10701(11) 0.0499(7) Uani d . 1
C C4 0.0356(3) 0.5307(3) 1.11761(11) 0.0512(7) Uani d . 1
H H4 -0.0306 0.5284 1.1481 0.061 Uiso calc R 1
C C5 0.0441(3) 0.4196(3) 1.08453(11) 0.0507(7) Uani d . 1
H H5 -0.0152 0.3416 1.0917 0.061 Uiso calc R 1
C C6 0.1467(3) 0.4272(3) 1.03880(10) 0.0409(6) Uani d . 1
C C7 0.3532(3) 0.3210(3) 0.92172(9) 0.0399(6) Uani d . 1
C C8 0.3808(3) 0.3815(3) 0.87067(10) 0.0443(7) Uani d . 1
C C9 0.4355(3) 0.2990(3) 0.82739(10) 0.0453(7) Uani d . 1
C C10 0.4668(4) 0.3599(3) 0.76978(10) 0.0585(8) Uani d . 1
C C11 0.5920(4) 0.4729(4) 0.77315(13) 0.0794(11) Uani d . 1
H H11A 0.5539 0.5452 0.7963 0.119 Uiso calc R 1
H H11B 0.6123 0.5080 0.7371 0.119 Uiso calc R 1
H H11C 0.6881 0.4364 0.7882 0.119 Uiso calc R 1
C C12 0.3116(5) 0.4183(4) 0.74618(13) 0.0928(13) Uani d . 1
H H12A 0.2337 0.3470 0.7439 0.139 Uiso calc R 1
H H12B 0.3310 0.4545 0.7102 0.139 Uiso calc R 1
H H12C 0.2733 0.4896 0.7697 0.139 Uiso calc R 1
C C13 0.5272(5) 0.2502(4) 0.72976(12) 0.0897(12) Uani d . 1
H H13A 0.6228 0.2105 0.7439 0.134 Uiso calc R 1
H H13B 0.5482 0.2911 0.6947 0.134 Uiso calc R 1
H H13C 0.4482 0.1804 0.7257 0.134 Uiso calc R 1
C C14 0.4594(3) 0.1616(3) 0.83815(10) 0.0454(7) Uani d . 1
H H14 0.4942 0.1065 0.8095 0.054 Uiso calc R 1
C C15 0.4345(3) 0.1004(3) 0.88936(10) 0.0409(6) Uani d . 1
C C16 0.3813(3) 0.1833(3) 0.93129(10) 0.0407(6) Uani d . 1
H H16 0.3642 0.1469 0.9660 0.049 Uiso calc R 1
C C17 0.4586(3) -0.0514(3) 0.89814(11) 0.0471(7) Uani d . 1
H H17A 0.3794 -0.1001 0.8769 0.057 Uiso calc R 1
H H17B 0.4394 -0.0717 0.9365 0.057 Uiso calc R 1
C C18 0.6211(3) -0.1067(3) 0.88279(11) 0.0488(7) Uani d . 1
H H18A 0.6183 -0.2056 0.8846 0.059 Uiso calc R 1
H H18B 0.6442 -0.0813 0.8452 0.059 Uiso calc R 1
C C19 0.7527(3) -0.0559(3) 0.91911(10) 0.0420(6) Uani d . 1
C C20 1.0318(4) -0.0538(4) 0.93083(14) 0.0817(11) Uani d . 1
H H20A 1.0297 0.0431 0.9368 0.123 Uiso calc R 1
H H20B 1.1263 -0.0778 0.9112 0.123 Uiso calc R 1
H H20C 1.0304 -0.1001 0.9655 0.123 Uiso calc R 1

loop_
_atom_site_aniso_label
_atom_site_aniso_U_11
_atom_site_aniso_U_22
_atom_site_aniso_U_33
_atom_site_aniso_U_12
_atom_site_aniso_U_13
_atom_site_aniso_U_23
Cl1 0.0957(7) 0.0720(6) 0.0642(5) -0.0010(5) 0.0192(5) -0.0221(4)
O1 0.0584(12) 0.0566(12) 0.0537(11) -0.0175(10) 0.0165(10) 0.0015(9)
O2 0.0759(15) 0.0535(12) 0.0432(10) 0.0047(11) 0.0079(10) 0.0109(9)
O3 0.0574(12) 0.0582(12) 0.0364(10) 0.0001(9) 0.0061(9) -0.0058(9)
O4 0.0424(11) 0.0718(13) 0.0512(11) -0.0012(10) 0.0061(9) -0.0145(10)
N1 0.0434(13) 0.0462(13) 0.0417(12) -0.0078(11) 0.0066(10) 0.0013(10)
N2 0.0485(14) 0.0484(13) 0.0382(12) -0.0019(11) 0.0116(10) 0.0067(10)
N3 0.0448(13) 0.0445(13) 0.0357(11) -0.0034(10) 0.0067(10) 0.0014(10)
C1 0.0393(15) 0.0507(16) 0.0360(14) -0.0005(13) 0.0043(12) 0.0029(12)
C2 0.0501(17) 0.0503(17) 0.0502(16) -0.0036(14) 0.0044(14) -0.0053(14)
C3 0.0528(17) 0.0550(17) 0.0420(15) 0.0068(15) 0.0024(13) -0.0022(14)
C4 0.0523(18) 0.0593(18) 0.0420(15) 0.0092(15) 0.0132(13) 0.0057(14)
C5 0.0532(18) 0.0510(17) 0.0480(16) 0.0004(14) 0.0135(14) 0.0078(14)
C6 0.0424(15) 0.0454(15) 0.0348(13) 0.0030(13) 0.0069(12) 0.0045(12)
C7 0.0393(15) 0.0472(16) 0.0331(13) -0.0012(12) 0.0048(11) 0.0020(12)
C8 0.0457(16) 0.0496(17) 0.0376(14) -0.0001(13) 0.0012(12) 0.0102(12)
C9 0.0452(16) 0.0591(18) 0.0317(13) -0.0019(14) 0.0039(12) 0.0051(13)
C10 0.072(2) 0.072(2) 0.0322(14) 0.0033(17) 0.0079(14) 0.0123(14)
C11 0.093(3) 0.084(2) 0.061(2) -0.010(2) 0.0210(19) 0.0272(18)
C12 0.096(3) 0.135(3) 0.0471(19) 0.019(3) -0.0108(19) 0.025(2)
C13 0.135(4) 0.098(3) 0.0359(17) 0.008(2) 0.030(2) 0.0107(17)
C14 0.0489(17) 0.0550(17) 0.0323(13) -0.0003(14) 0.0052(12) -0.0008(12)
C15 0.0378(15) 0.0478(15) 0.0372(14) -0.0026(12) 0.0026(12) 0.0017(12)
C16 0.0403(15) 0.0513(16) 0.0305(13) -0.0040(12) 0.0022(11) 0.0083(12)
C17 0.0427(17) 0.0476(16) 0.0510(16) -0.0044(13) 0.0022(13) 0.0028(13)
C18 0.0522(18) 0.0482(16) 0.0461(15) -0.0006(14) 0.0005(13) -0.0065(13)
C19 0.0484(17) 0.0432(15) 0.0344(14) 0.0012(13) 0.0070(13) 0.0037(12)
C20 0.046(2) 0.115(3) 0.084(2) -0.0057(19) -0.0016(18) -0.032(2)

loop_
_atom_type_symbol
_atom_type_description
_atom_type_scat_dispersion_real
_atom_type_scat_dispersion_imag
_atom_type_scat_source
C C 0.0033 0.0016 'International Tables Vol C Tables 4.2.6.8 and 6.1.1.4'
H H 0.0000 0.0000 'International Tables Vol C Tables 4.2.6.8 and 6.1.1.4'
N N 0.0061 0.0033 'International Tables Vol C Tables 4.2.6.8 and 6.1.1.4'
O O 0.0106 0.0060 'International Tables Vol C Tables 4.2.6.8 and 6.1.1.4'
Cl Cl 0.1484 0.1585 'International Tables Vol C Tables 4.2.6.8 and 6.1.1.4'

loop_
_geom_angle_atom_site_label_1
_geom_angle_atom_site_label_2
_geom_angle_atom_site_label_3
_geom_angle
C8 O2 H2 109.5
C19 O4 C20 116.4(2)
O1 N1 C1 129.9(2)
O1 N1 N3 123.47(19)
C1 N1 N3 106.6(2)
N3 N2 C6 103.9(2)
N2 N3 N1 112.79(19)
N2 N3 C7 120.6(2)
N1 N3 C7 126.4(2)
N1 C1 C6 105.5(2)
N1 C1 C2 130.5(2)
C6 C1 C2 124.1(2)
C3 C2 C1 113.9(3)
C3 C2 H2A 123.0
C1 C2 H2A 123.0
C2 C3 C4 123.6(3)
C2 C3 Cl1 119.7(2)
C4 C3 Cl1 116.7(2)
C5 C4 C3 121.8(2)
C5 C4 H4 119.1
C3 C4 H4 119.1
C4 C5 C6 117.3(3)
C4 C5 H5 121.4
C6 C5 H5 121.4
N2 C6 C1 111.2(2)
N2 C6 C5 129.5(2)
C1 C6 C5 119.3(2)
C16 C7 C8 122.2(2)
C16 C7 N3 115.5(2)
C8 C7 N3 122.1(2)
O2 C8 C7 121.6(2)
O2 C8 C9 119.7(2)
C7 C8 C9 118.6(2)
C14 C9 C8 117.6(2)
C14 C9 C10 121.4(2)
C8 C9 C10 121.0(2)
C11 C10 C13 108.1(3)
C11 C10 C12 109.8(3)
C13 C10 C12 107.7(3)
C11 C10 C9 110.4(2)
C13 C10 C9 111.2(2)
C12 C10 C9 109.6(2)
C10 C11 H11A 109.5
C10 C11 H11B 109.5
H11A C11 H11B 109.5
C10 C11 H11C 109.5
H11A C11 H11C 109.5
H11B C11 H11C 109.5
C10 C12 H12A 109.5
C10 C12 H12B 109.5
H12A C12 H12B 109.5
C10 C12 H12C 109.5
H12A C12 H12C 109.5
H12B C12 H12C 109.5
C10 C13 H13A 109.5
C10 C13 H13B 109.5
H13A C13 H13B 109.5
C10 C13 H13C 109.5
H13A C13 H13C 109.5
H13B C13 H13C 109.5
C9 C14 C15 124.2(2)
C9 C14 H14 117.9
C15 C14 H14 117.9
C16 C15 C14 117.2(2)
C16 C15 C17 121.1(2)
C14 C15 C17 121.7(2)
C15 C16 C7 120.2(2)
C15 C16 H16 119.9
C7 C16 H16 119.9
C15 C17 C18 115.8(2)
C15 C17 H17A 108.3
C18 C17 H17A 108.3
C15 C17 H17B 108.3
C18 C17 H17B 108.3
H17A C17 H17B 107.4
C19 C18 C17 113.8(2)
C19 C18 H18A 108.8
C17 C18 H18A 108.8
C19 C18 H18B 108.8
C17 C18 H18B 108.8
H18A C18 H18B 107.7
O3 C19 O4 123.3(2)
O3 C19 C18 126.1(2)
O4 C19 C18 110.6(2)
O4 C20 H20A 109.5
O4 C20 H20B 109.5
H20A C20 H20B 109.5
O4 C20 H20C 109.5
H20A C20 H20C 109.5
H20B C20 H20C 109.5

loop_
_geom_bond_atom_site_label_1
_geom_bond_atom_site_label_2
_geom_bond_distance
Cl1 C3 1.739(3)
O1 N1 1.299(2)
O2 C8 1.367(3)
O2 H2 0.8200
O3 C19 1.199(3)
O4 C19 1.343(3)
O4 C20 1.447(3)
N1 C1 1.358(3)
N1 N3 1.364(3)
N2 N3 1.337(3)
N2 C6 1.354(3)
N3 C7 1.442(3)
C1 C6 1.396(4)
C1 C2 1.409(4)
C2 C3 1.365(4)
C2 H2A 0.9300
C3 C4 1.408(4)
C4 C5 1.357(4)
C4 H4 0.9300
C5 C6 1.413(4)
C5 H5 0.9300
C7 C16 1.390(4)
C7 C8 1.398(3)
C8 C9 1.406(4)
C9 C14 1.387(4)
C9 C10 1.549(3)
C10 C11 1.532(5)
C10 C13 1.539(4)
C10 C12 1.541(4)
C11 H11A 0.9600
C11 H11B 0.9600
C11 H11C 0.9600
C12 H12A 0.9600
C12 H12B 0.9600
C12 H12C 0.9600
C13 H13A 0.9600
C13 H13B 0.9600
C13 H13C 0.9600
C14 C15 1.400(3)
C14 H14 0.9300
C15 C16 1.380(3)
C15 C17 1.517(4)
C16 H16 0.9300
C17 C18 1.521(4)
C17 H17A 0.9700
C17 H17B 0.9700
C18 C19 1.505(4)
C18 H18A 0.9700
C18 H18B 0.9700
C20 H20A 0.9600
C20 H20B 0.9600
C20 H20C 0.9600

loop_
_geom_hbond_atom_site_label_D
_geom_hbond_atom_site_label_H
_geom_hbond_atom_site_label_A
_geom_hbond_distance_DH
_geom_hbond_distance_HA
_geom_hbond_distance_DA
_geom_hbond_angle_DHA
_geom_hbond_publ_flag
O2 H2 O1 0.82 1.77 2.558(3) 161 yes
O2 H2 N1 0.82 2.33 2.978(3) 136 yes

loop_
_geom_torsion_atom_site_label_1
_geom_torsion_atom_site_label_2
_geom_torsion_atom_site_label_3
_geom_torsion_atom_site_label_4
_geom_torsion
C6 N2 N3 N1 0.1(3)
C6 N2 N3 C7 174.5(2)
O1 N1 N3 N2 178.3(2)
C1 N1 N3 N2 -0.5(3)
O1 N1 N3 C7 4.3(4)
C1 N1 N3 C7 -174.5(2)
O1 N1 C1 C6 -178.1(2)
N3 N1 C1 C6 0.6(3)
O1 N1 C1 C2 1.2(5)
N3 N1 C1 C2 179.9(3)
N1 C1 C2 C3 -179.1(3)
C6 C1 C2 C3 0.1(4)
C1 C2 C3 C4 -1.0(4)
C1 C2 C3 Cl1 179.24(19)
C2 C3 C4 C5 0.9(4)
Cl1 C3 C4 C5 -179.4(2)
C3 C4 C5 C6 0.3(4)
N3 N2 C6 C1 0.3(3)
N3 N2 C6 C5 179.2(3)
N1 C1 C6 N2 -0.6(3)
C2 C1 C6 N2 -180.0(2)
N1 C1 C6 C5 -179.6(2)
C2 C1 C6 C5 1.0(4)
C4 C5 C6 N2 -180.0(3)
C4 C5 C6 C1 -1.2(4)
N2 N3 C7 C16 -33.3(3)
N1 N3 C7 C16 140.3(2)
N2 N3 C7 C8 141.5(3)
N1 N3 C7 C8 -44.9(4)
C16 C7 C8 O2 178.2(2)
N3 C7 C8 O2 3.7(4)
C16 C7 C8 C9 1.5(4)
N3 C7 C8 C9 -173.0(2)
O2 C8 C9 C14 -177.0(2)
C7 C8 C9 C14 -0.3(4)
O2 C8 C9 C10 2.7(4)
C7 C8 C9 C10 179.5(2)
C14 C9 C10 C11 -120.8(3)
C8 C9 C10 C11 59.5(4)
C14 C9 C10 C13 -0.8(4)
C8 C9 C10 C13 179.5(3)
C14 C9 C10 C12 118.2(3)
C8 C9 C10 C12 -61.5(4)
C8 C9 C14 C15 -0.8(4)
C10 C9 C14 C15 179.5(2)
C9 C14 C15 C16 0.7(4)
C9 C14 C15 C17 178.3(3)
C14 C15 C16 C7 0.6(4)
C17 C15 C16 C7 -177.1(2)
C8 C7 C16 C15 -1.7(4)
N3 C7 C16 C15 173.1(2)
C16 C15 C17 C18 -126.7(3)
C14 C15 C17 C18 55.8(3)
C15 C17 C18 C19 67.3(3)
C20 O4 C19 O3 0.7(4)
C20 O4 C19 C18 -178.7(2)
C17 C18 C19 O3 8.7(4)
C17 C18 C19 O4 -171.9(2)
